data_4344264
loop_
_publ_author_name
'Elder, M.'
'Penfold, B.R.'

_publ_section_title
;
 The Crystal Structure of Technetium(IV) Chloride. A New AB4 Structure
;
_journal_name_full 'Inorganic Chemistry'
_journal_page_first 1197
_journal_page_last 1200
_journal_volume 5
_journal_year 1966
_chemical_formula_sum 'Cl4 Tc'
_chemical_name_systematic 'Tc Cl4'
_space_group_IT_number 61
_symmetry_space_group_name_Hall '-P 2ac 2ab'
_symmetry_space_group_name_H-M 'P b c a'
_cell_angle_alpha 90
_cell_angle_beta 90
_cell_angle_gamma 90
_cell_formula_units_Z 8
_cell_length_a 11.65
_cell_length_b 14.06
_cell_length_c 6.03
_cell_volume 987.708
_citation_journal_id_ASTM INOCAJ
_cod_data_source_file Elder_INOCAJ_1966_1057.cif
_cod_data_source_block Cl4Tc1
_cod_original_formula_sum 'Cl4 Tc1'
_cod_database_code 4344264

loop_
_symmetry_equiv_pos_as_xyz
x,y,z
-x+1/2,-y,z+1/2
x+1/2,-y+1/2,-z
-x,y+1/2,-z+1/2
-x,-y,-z
x-1/2,y,-z-1/2
-x-1/2,y-1/2,z
x,-y-1/2,z-1/2

loop_
_atom_site_label
_atom_site_type_symbol
_atom_site_fract_x
_atom_site_fract_y
_atom_site_fract_z
_atom_site_occupancy
_atom_site_U_iso_or_equiv
Cl1 Cl-1 0.743 0.3081 0.5739 1 0.0
Cl3 Cl-1 0.7462 0.0709 0.5474 1 0.0
Cl2 Cl-1 0.5125 0.3081 0.2239 1 0.0
Tc1 Tc+4 0.6282 0.1791 0.3984 1 0.0
Cl4 Cl-1 0.5101 0.07 0.2502 1 0.0
